data_1575597
loop_
_publ_author_name
'Karnbrock, Simon B. H.'
'K&#xf6;ster, Jan F'
'Becker, Isabelle'
'Golz, Christopher'
'Meyer, Franc'
'Gimferrer, Mart&#xed;'
'Alcarazo, Manuel'

_publ_section_title
;
 Bis(amidophenolate)-supported pnictoranides: Lewis acid-induced
 electromerism in a bismuth complex.
;
_journal_issue 31
_journal_name_full 'Chemical science'
_journal_page_first 14178
_journal_page_last 14185
_journal_paper_doi 10.1039/d5sc03374h
_journal_volume 16
_journal_year 2025
_chemical_absolute_configuration ad
_chemical_formula_moiety 'C34 H45 Bi N2 O2, C7 H8'
_chemical_formula_sum 'C41 H53 Bi N2 O2'
_chemical_formula_weight 814.83
_space_group_crystal_system orthorhombic
_space_group_IT_number 19
_space_group_name_Hall 'P 2ac 2ab'
_space_group_name_H-M_alt 'P 21 21 21'
_atom_sites_solution_hydrogens mixed
_atom_sites_solution_primary dual
_audit_creation_date 2023-06-29
_audit_creation_method
;FinalCif V123 by Daniel Kratzert, Freiburg 2023, 
https://dkratzert.de/finalcif.html
;
_audit_update_record
;
2025-04-30 deposited with the CCDC.	2025-06-30 downloaded from the CCDC.
;
_cell_angle_alpha 90
_cell_angle_beta 90
_cell_angle_gamma 90
_cell_formula_units_Z 4
_cell_length_a 10.186(4)
_cell_length_b 18.226(14)
_cell_length_c 19.858(15)
_cell_measurement_reflns_used 9902
_cell_measurement_temperature 100.00
_cell_measurement_theta_max 28.290
_cell_measurement_theta_min 2.235
_cell_volume 3687(4)
_computing_cell_refinement 'SAINT V8.40B (?, 2016)'
_computing_data_collection 'Bruker BIS V6.2.15/2021-03-15 && APEX4 2022.1-1'
_computing_data_reduction 'SAINT V8.40B (?, 2016)'
_computing_molecular_graphics 'Olex2 1.5 (Dolomanov et al., 2009)'
_computing_publication_material 'Olex2 1.5 (Dolomanov et al., 2009)'
_computing_structure_refinement 'XL  (Sheldrick, 2008)'
_computing_structure_solution 'XT  (Sheldrick, 2015)'
_diffrn_ambient_environment N~2~
_diffrn_ambient_temperature 100.00
_diffrn_detector CPAD
_diffrn_detector_area_resol_mean 7.41
_diffrn_detector_type 'Bruker PHOTON III'
_diffrn_measured_fraction_theta_full 1.000
_diffrn_measured_fraction_theta_max 0.996
_diffrn_measurement_device 'four-circle diffractometer'
_diffrn_measurement_device_type 'Bruker D8 VENTURE dual wavelength Mo/Ag'
_diffrn_measurement_method '\w and \f scans'
_diffrn_measurement_specimen_support 'MiTeGen micromount'
_diffrn_radiation_monochromator 'mirror optics'
_diffrn_radiation_probe x-ray
_diffrn_radiation_type MoK\a
_diffrn_radiation_wavelength 0.71073
_diffrn_reflns_av_R_equivalents 0.0550
_diffrn_reflns_av_unetI/netI 0.0526
_diffrn_reflns_Laue_measured_fraction_full 1.000
_diffrn_reflns_Laue_measured_fraction_max 0.996
_diffrn_reflns_limit_h_max 13
_diffrn_reflns_limit_h_min -13
_diffrn_reflns_limit_k_max 24
_diffrn_reflns_limit_k_min -24
_diffrn_reflns_limit_l_max 26
_diffrn_reflns_limit_l_min -25
_diffrn_reflns_number 46132
_diffrn_reflns_point_group_measured_fraction_full 1.000
_diffrn_reflns_point_group_measured_fraction_max 0.985
_diffrn_reflns_theta_full 25.242
_diffrn_reflns_theta_max 28.726
_diffrn_reflns_theta_min 2.051
_diffrn_source 'microfocus sealed X-ray tube'
_diffrn_source_current 1.39
_diffrn_source_power 0.0695
_diffrn_source_type 'Incoatec I\ms'
_diffrn_source_voltage 50.0
_diffrn_standards_number 0
_exptl_absorpt_coefficient_mu 4.818
_exptl_absorpt_correction_T_max 1.0000
_exptl_absorpt_correction_T_min 0.6894
_exptl_absorpt_correction_type numerical
_exptl_absorpt_process_details
;
SADABS-2016/2 (Bruker,2016/2) was used for absorption correction.
wR2(int) was 0.0709 before and 0.0486 after correction.
The Ratio of minimum to maximum transmission is 0.6894.
The \l/2 correction factor is Not present.
;
_exptl_crystal_colour orange
_exptl_crystal_colour_primary orange
_exptl_crystal_density_diffrn 1.468
_exptl_crystal_description needle
_exptl_crystal_F_000 1648
_exptl_crystal_recrystallization_method 'from toluene solution.'
_exptl_crystal_size_max 0.406
_exptl_crystal_size_mid 0.023
_exptl_crystal_size_min 0.02
_refine_diff_density_max 3.347
_refine_diff_density_min -1.287
_refine_diff_density_rms 0.139
_refine_ls_abs_structure_details
;
 Flack x determined using 3286 quotients [(I+)-(I-)]/[(I+)+(I-)]
 (Parsons, Flack and Wagner, Acta Cryst. B69 (2013) 249-259).
;
_refine_ls_abs_structure_Flack -0.053(4)
_refine_ls_extinction_method none
_refine_ls_goodness_of_fit_ref 1.076
_refine_ls_hydrogen_treatment mixed
_refine_ls_matrix_type full
_refine_ls_number_parameters 497
_refine_ls_number_reflns 9412
_refine_ls_number_restraints 105
_refine_ls_restrained_S_all 1.072
_refine_ls_R_factor_all 0.0460
_refine_ls_R_factor_gt 0.0357
_refine_ls_shift/su_max 0.001
_refine_ls_shift/su_mean 0.000
_refine_ls_structure_factor_coef Fsqd
_refine_ls_weighting_details 'w=1/[\s^2^(Fo^2^)+(0.0390P)^2^] where P=(Fo^2^+2Fc^2^)/3'
_refine_ls_weighting_scheme calc
_refine_ls_wR_factor_gt 0.0735
_refine_ls_wR_factor_ref 0.0778
_reflns_Friedel_coverage 0.784
_reflns_Friedel_fraction_full 1.000
_reflns_Friedel_fraction_max 0.972
_reflns_number_gt 8200
_reflns_number_total 9412
_reflns_threshold_expression 'I > 2\s(I)'
_cod_data_source_file d5sc03374h3.cif
_cod_data_source_block mo_2028_cg_0m
_cod_database_code 1575597
_olex2_refinement_description
;
1. Fixed Uiso
 At 1.2 times of:
  All C(H) groups
 At 1.5 times of:
  All C(H,H,H) groups
2. Restrained distances
 C35-C36 \\sim C35A-C36A
 with sigma of 0.02
 C36-C37 \\sim C36A-C37A
 with sigma of 0.02
 C36-C41 \\sim C36A-C41A
 with sigma of 0.02
 C37-C38 \\sim C37A-C38A
 with sigma of 0.02
 C38-C39 \\sim C38A-C39A
 with sigma of 0.02
 C39-C40 \\sim C39A-C40A
 with sigma of 0.02
 C40-C41 \\sim C40A-C41A
 with sigma of 0.02
 C35-C37 \\sim C35A-C37A
 with sigma of 0.04
 C35-C41 \\sim C35A-C41A
 with sigma of 0.04
 C36-C38 \\sim C36A-C38A
 with sigma of 0.04
 C36-C40 \\sim C36A-C40A
 with sigma of 0.04
 C37-C39 \\sim C37A-C39A
 with sigma of 0.04
 C37-C41 \\sim C37A-C41A
 with sigma of 0.04
 C38-C40 \\sim C38A-C40A
 with sigma of 0.04
 C39-C41 \\sim C39A-C41A
 with sigma of 0.04
3. Rigid body (RIGU) restrains
 C35, C36, C37, C38, C39, C40, C41
 with sigma for 1-2 distances of 0.004 and sigma for 1-3 distances of 0.004
 C35, C36, C41, C40, C39, C38, C37
 with sigma for 1-2 distances of 0.001 and sigma for 1-3 distances of 0.002
 C35A, C36A, C37A, C38A, C39A, C40A, C41A
 with sigma for 1-2 distances of 0.001 and sigma for 1-3 distances of 0.002
4. Others
 Sof(C37A)=Sof(H37A)=Sof(C36A)=Sof(C35A)=Sof(H35D)=Sof(H35E)=Sof(H35F)=
 Sof(C41A)=Sof(H41A)=Sof(C40A)=Sof(H40A)=Sof(C39A)=Sof(H39A)=Sof(C38A)=
 Sof(H38A)=1-FVAR(1)
 Sof(C35)=Sof(H35A)=Sof(H35B)=Sof(H35C)=Sof(C36)=Sof(C37)=Sof(H37)=Sof(C38)=
 Sof(H38)=Sof(C39)=Sof(H39)=Sof(C40)=Sof(H40)=Sof(C41)=Sof(H41)=FVAR(1)
5.a Aromatic/amide H refined with riding coordinates:
 C3(H3), C5(H5), C16(H16), C17(H17), C18(H18), C19(H19), C22(H22), C24(H24),
 C37(H37), C38(H38), C39(H39), C40(H40), C41(H41), C37A(H37A), C41A(H41A),
 C40A(H40A), C39A(H39A), C38A(H38A)
5.b Idealised Me refined as rotating group:
 C8(H8A,H8B,H8C), C9(H9A,H9B,H9C), C10(H10A,H10B,H10C), C12(H12A,H12B,H12C),
 C13(H13A,H13B,H13C), C14(H14A,H14B,H14C), C28(H28A,H28B,H28C), C29(H29A,H29B,
 H29C), C30(H30A,H30B,H30C), C32(H32A,H32B,H32C), C33(H33A,H33B,H33C), C34(H34A,
 H34B,H34C), C35(H35A,H35B,H35C), C35A(H35D,H35E,H35F)
;
_olex2_submission_special_instructions 'No special instructions were received'
_shelx_shelxl_version_number 2018/3
_shelx_space_group_comment
;
The symmetry employed for this shelxl refinement is uniquely defined
by the following loop, which should always be used as a source of
symmetry information in preference to the above space-group names.
They are only intended as comments.
;
_shelx_estimated_absorpt_t_min 0.245
_shelx_estimated_absorpt_t_max 0.910
_diffrn_measurement_ambient_temperature_device_make 'Oxford Cryostream 800'

loop_
_space_group_symop_operation_xyz
'x, y, z'
'-x+1/2, -y, z+1/2'
'-x, y+1/2, -z+1/2'
'x+1/2, -y+1/2, -z'

loop_
_atom_site_label
_atom_site_type_symbol
_atom_site_fract_x
_atom_site_fract_y
_atom_site_fract_z
_atom_site_U_iso_or_equiv
_atom_site_adp_type
_atom_site_occupancy
_atom_site_site_symmetry_order
_atom_site_calc_flag
_atom_site_refinement_flags_posn
_atom_site_refinement_flags_adp
_atom_site_refinement_flags_occupancy
_atom_site_disorder_assembly
_atom_site_disorder_group
Bi1 Bi 0.67027(2) 0.68171(2) 0.48094(2) 0.01780(7) Uani 1 1 d . . . . .
O1 O 0.6561(4) 0.5748(2) 0.5263(2) 0.0196(9) Uani 1 1 d . . . . .
O2 O 0.5594(4) 0.7224(3) 0.5643(2) 0.0183(10) Uani 1 1 d . . . . .
N1 N 0.6531(5) 0.5892(3) 0.3854(3) 0.0199(12) Uani 1 1 d . . . . .
H1 H 0.728(6) 0.583(4) 0.358(3) 0.011(17) Uiso 1 1 d . . . . .
N2 N 0.4689(5) 0.6683(3) 0.4498(3) 0.0198(12) Uani 1 1 d . . . . .
C1 C 0.6253(6) 0.5159(4) 0.4880(4) 0.0202(14) Uani 1 1 d . . . . .
C2 C 0.5901(6) 0.4484(4) 0.5193(4) 0.0216(13) Uani 1 1 d . . . . .
C3 C 0.5741(6) 0.3878(4) 0.4776(4) 0.0239(14) Uani 1 1 d . . . . .
H3 H 0.555657 0.341986 0.498386 0.029 Uiso 1 1 calc R U . . .
C4 C 0.5831(7) 0.3892(4) 0.4077(4) 0.0243(16) Uani 1 1 d . . . . .
C5 C 0.6092(6) 0.4565(4) 0.3784(4) 0.0222(14) Uani 1 1 d . . . . .
H5 H 0.613470 0.460484 0.330783 0.027 Uiso 1 1 calc R U . . .
C6 C 0.6292(7) 0.5187(4) 0.4181(4) 0.0228(15) Uani 1 1 d . . . . .
C7 C 0.5710(7) 0.3178(4) 0.3665(3) 0.0251(14) Uani 1 1 d . . . . .
C8 C 0.6884(7) 0.2681(4) 0.3825(4) 0.0316(17) Uani 1 1 d . . . . .
H8A H 0.676729 0.220560 0.360261 0.047 Uiso 1 1 calc R U . . .
H8B H 0.694198 0.260758 0.431345 0.047 Uiso 1 1 calc R U . . .
H8C H 0.769325 0.291187 0.366310 0.047 Uiso 1 1 calc R U . . .
C9 C 0.4429(7) 0.2779(5) 0.3845(4) 0.0323(18) Uani 1 1 d . . . . .
H9A H 0.436202 0.232577 0.358277 0.048 Uiso 1 1 calc R U . . .
H9B H 0.367936 0.309732 0.374202 0.048 Uiso 1 1 calc R U . . .
H9C H 0.442726 0.266110 0.432682 0.048 Uiso 1 1 calc R U . . .
C10 C 0.5681(9) 0.3330(5) 0.2905(4) 0.037(2) Uani 1 1 d . . . . .
H10A H 0.648649 0.358697 0.277317 0.056 Uiso 1 1 calc R U . . .
H10B H 0.491857 0.363662 0.279743 0.056 Uiso 1 1 calc R U . . .
H10C H 0.561946 0.286524 0.265979 0.056 Uiso 1 1 calc R U . . .
C11 C 0.5643(7) 0.4433(4) 0.5951(3) 0.0223(15) Uani 1 1 d . . . . .
C12 C 0.6896(7) 0.4600(5) 0.6350(4) 0.0326(17) Uani 1 1 d . . . . .
H12A H 0.670542 0.457741 0.683365 0.049 Uiso 1 1 calc R U . . .
H12B H 0.721183 0.509173 0.623437 0.049 Uiso 1 1 calc R U . . .
H12C H 0.757179 0.423707 0.623835 0.049 Uiso 1 1 calc R U . . .
C13 C 0.4559(7) 0.4989(5) 0.6136(4) 0.0311(18) Uani 1 1 d . . . . .
H13A H 0.436847 0.495504 0.661897 0.047 Uiso 1 1 calc R U . . .
H13B H 0.376226 0.487909 0.587877 0.047 Uiso 1 1 calc R U . . .
H13C H 0.485848 0.548648 0.602876 0.047 Uiso 1 1 calc R U . . .
C14 C 0.5154(9) 0.3670(5) 0.6163(4) 0.037(2) Uani 1 1 d . . . . .
H14A H 0.583105 0.330419 0.606359 0.056 Uiso 1 1 calc R U . . .
H14B H 0.435204 0.355073 0.591283 0.056 Uiso 1 1 calc R U . . .
H14C H 0.496577 0.366972 0.664660 0.056 Uiso 1 1 calc R U . . .
C15 C 0.5396(6) 0.6139(4) 0.3466(3) 0.0189(14) Uani 1 1 d . . . . .
C16 C 0.5259(7) 0.5994(4) 0.2787(3) 0.0232(14) Uani 1 1 d . . . . .
H16 H 0.593627 0.574429 0.255156 0.028 Uiso 1 1 calc R U . . .
C17 C 0.4137(7) 0.6213(4) 0.2448(4) 0.0251(15) Uani 1 1 d . . . . .
H17 H 0.403601 0.611273 0.198187 0.030 Uiso 1 1 calc R U . . .
C18 C 0.3164(7) 0.6580(4) 0.2801(3) 0.0227(14) Uani 1 1 d . . . . .
H18 H 0.238836 0.672471 0.257075 0.027 Uiso 1 1 calc R U . . .
C19 C 0.3288(6) 0.6743(4) 0.3483(3) 0.0197(12) Uani 1 1 d . . . . .
H19 H 0.261706 0.700646 0.371081 0.024 Uiso 1 1 calc R U . . .
C20 C 0.4422(6) 0.6512(4) 0.3833(3) 0.0188(14) Uani 1 1 d . . . . .
C21 C 0.3813(6) 0.6712(4) 0.5044(3) 0.0174(14) Uani 1 1 d . . . . .
C22 C 0.2524(6) 0.6427(4) 0.5017(3) 0.0182(14) Uani 1 1 d . . . . .
H22 H 0.218720 0.623869 0.460573 0.022 Uiso 1 1 calc R U . . .
C23 C 0.1750(7) 0.6423(3) 0.5592(3) 0.0187(12) Uani 1 1 d . . . . .
C24 C 0.2274(6) 0.6738(4) 0.6185(3) 0.0199(14) Uani 1 1 d . . . . .
H24 H 0.172699 0.677033 0.657150 0.024 Uiso 1 1 calc R U . . .
C25 C 0.3555(6) 0.7002(4) 0.6229(3) 0.0193(15) Uani 1 1 d . . . . .
C26 C 0.4324(6) 0.6990(3) 0.5646(3) 0.0166(13) Uani 1 1 d . . . . .
C27 C 0.4117(6) 0.7287(4) 0.6900(3) 0.0223(15) Uani 1 1 d . . . . .
C28 C 0.4533(6) 0.8100(4) 0.6826(3) 0.0247(15) Uani 1 1 d . . . . .
H28A H 0.492039 0.827144 0.724920 0.037 Uiso 1 1 calc R U . . .
H28B H 0.376160 0.839905 0.671774 0.037 Uiso 1 1 calc R U . . .
H28C H 0.518100 0.814465 0.646305 0.037 Uiso 1 1 calc R U . . .
C29 C 0.5312(6) 0.6830(5) 0.7108(3) 0.0270(14) Uani 1 1 d . . . . .
H29A H 0.506056 0.631239 0.713883 0.041 Uiso 1 1 calc R U . . .
H29B H 0.563294 0.699915 0.754619 0.041 Uiso 1 1 calc R U . . .
H29C H 0.600762 0.688658 0.677041 0.041 Uiso 1 1 calc R U . . .
C30 C 0.3121(7) 0.7240(5) 0.7473(3) 0.0345(19) Uani 1 1 d . . . . .
H30A H 0.288889 0.672485 0.755144 0.052 Uiso 1 1 calc R U . . .
H30B H 0.233021 0.751606 0.735149 0.052 Uiso 1 1 calc R U . . .
H30C H 0.350378 0.744728 0.788357 0.052 Uiso 1 1 calc R U . . .
C31 C 0.0421(6) 0.6020(4) 0.5611(4) 0.0209(14) Uani 1 1 d . . . . .
C32 C -0.0099(6) 0.5882(4) 0.4907(3) 0.0241(15) Uani 1 1 d . . . . .
H32A H -0.011394 0.634398 0.465482 0.036 Uiso 1 1 calc R U . . .
H32B H -0.099006 0.568190 0.493452 0.036 Uiso 1 1 calc R U . . .
H32C H 0.047297 0.552984 0.467602 0.036 Uiso 1 1 calc R U . . .
C33 C 0.0652(7) 0.5286(4) 0.5978(5) 0.0339(19) Uani 1 1 d . . . . .
H33A H -0.017104 0.500826 0.599373 0.051 Uiso 1 1 calc R U . . .
H33B H 0.095776 0.538188 0.643715 0.051 Uiso 1 1 calc R U . . .
H33C H 0.131665 0.500124 0.573465 0.051 Uiso 1 1 calc R U . . .
C34 C -0.0600(6) 0.6468(4) 0.6008(4) 0.0231(15) Uani 1 1 d . . . . .
H34A H -0.074370 0.694012 0.578279 0.035 Uiso 1 1 calc R U . . .
H34B H -0.027838 0.655372 0.646595 0.035 Uiso 1 1 calc R U . . .
H34C H -0.142919 0.619598 0.602640 0.035 Uiso 1 1 calc R U . . .
C35 C 0.063(2) 0.3543(9) 0.4791(9) 0.068(5) Uani 0.679(19) 1 d D . P A 1
H35A H 0.062040 0.303878 0.462060 0.103 Uiso 0.679(19) 1 calc R U P A 1
H35B H -0.019427 0.364237 0.503038 0.103 Uiso 0.679(19) 1 calc R U P A 1
H35C H 0.136963 0.360662 0.510032 0.103 Uiso 0.679(19) 1 calc R U P A 1
C36 C 0.0765(16) 0.4067(10) 0.4213(8) 0.036(3) Uani 0.679(19) 1 d D . P A 1
C37 C 0.1998(14) 0.4345(8) 0.4078(8) 0.036(3) Uani 0.679(19) 1 d D . P A 1
H37 H 0.272134 0.419187 0.434539 0.044 Uiso 0.679(19) 1 calc R U P A 1
C38 C 0.2199(16) 0.4832(12) 0.3573(9) 0.035(4) Uani 0.679(19) 1 d D . P A 1
H38 H 0.305384 0.502264 0.349467 0.042 Uiso 0.679(19) 1 calc R U P A 1
C39 C 0.1144(15) 0.5057(7) 0.3166(7) 0.034(3) Uani 0.679(19) 1 d D . P A 1
H39 H 0.127811 0.539462 0.280852 0.041 Uiso 0.679(19) 1 calc R U P A 1
C40 C -0.0122(14) 0.4770(7) 0.3298(6) 0.031(3) Uani 0.679(19) 1 d D . P A 1
H40 H -0.085191 0.491078 0.302999 0.037 Uiso 0.679(19) 1 calc R U P A 1
C41 C -0.0277(15) 0.4273(13) 0.3833(9) 0.034(4) Uani 0.679(19) 1 d D . P A 1
H41 H -0.112219 0.407863 0.392922 0.041 Uiso 0.679(19) 1 calc R U P A 1
C37A C 0.169(3) 0.4128(15) 0.4417(18) 0.060(8) Uani 0.321(19) 1 d D . P A 2
H37A H 0.206442 0.389650 0.479912 0.071 Uiso 0.321(19) 1 calc R U P A 2
C36A C 0.035(3) 0.404(2) 0.427(2) 0.059(10) Uani 0.321(19) 1 d D . P A 2
C35A C -0.036(3) 0.3591(17) 0.4787(17) 0.059(9) Uani 0.321(19) 1 d D . P A 2
H35D H -0.040337 0.308024 0.463553 0.088 Uiso 0.321(19) 1 calc R U P A 2
H35E H -0.124531 0.378460 0.484768 0.088 Uiso 0.321(19) 1 calc R U P A 2
H35F H 0.011939 0.361529 0.521552 0.088 Uiso 0.321(19) 1 calc R U P A 2
C41A C -0.018(3) 0.438(3) 0.373(2) 0.056(11) Uani 0.321(19) 1 d D . P A 2
H41A H -0.109294 0.434087 0.365573 0.068 Uiso 0.321(19) 1 calc R U P A 2
C40A C 0.058(4) 0.481(2) 0.3278(18) 0.069(10) Uani 0.321(19) 1 d D . P A 2
H40A H 0.019033 0.504519 0.290136 0.083 Uiso 0.321(19) 1 calc R U P A 2
C39A C 0.194(4) 0.486(3) 0.341(2) 0.063(10) Uani 0.321(19) 1 d D . P A 2
H39A H 0.250867 0.510692 0.310169 0.075 Uiso 0.321(19) 1 calc R U P A 2
C38A C 0.243(3) 0.455(2) 0.4006(19) 0.062(9) Uani 0.321(19) 1 d D . P A 2
H38A H 0.332273 0.463414 0.412388 0.074 Uiso 0.321(19) 1 calc R U P A 2

loop_
_atom_site_aniso_label
_atom_site_aniso_U_11
_atom_site_aniso_U_22
_atom_site_aniso_U_33
_atom_site_aniso_U_23
_atom_site_aniso_U_13
_atom_site_aniso_U_12
Bi1 0.01523(10) 0.01735(11) 0.02081(11) -0.00114(11) 0.00069(10) -0.00068(10)
O1 0.022(2) 0.016(2) 0.021(2) -0.0001(18) -0.001(2) -0.0019(18)
O2 0.014(2) 0.019(3) 0.022(2) -0.006(2) 0.0012(18) -0.0009(17)
N1 0.017(3) 0.018(3) 0.024(3) 0.000(2) 0.002(2) -0.001(2)
N2 0.013(2) 0.023(4) 0.023(3) -0.002(2) 0.001(2) 0.000(2)
C1 0.017(3) 0.020(3) 0.023(3) -0.005(3) 0.000(3) 0.002(2)
C2 0.023(3) 0.019(3) 0.023(3) 0.005(3) -0.007(3) -0.002(2)
C3 0.031(3) 0.019(4) 0.022(3) 0.003(3) -0.006(3) 0.002(3)
C4 0.032(4) 0.016(4) 0.025(4) -0.002(3) -0.003(3) 0.003(3)
C5 0.025(3) 0.021(4) 0.021(3) 0.001(3) -0.001(3) 0.006(3)
C6 0.024(3) 0.019(4) 0.026(4) 0.004(3) 0.001(3) 0.003(3)
C7 0.036(3) 0.016(3) 0.024(3) -0.002(3) -0.008(3) 0.002(3)
C8 0.037(4) 0.021(4) 0.037(4) -0.006(3) -0.004(4) 0.003(3)
C9 0.034(4) 0.029(5) 0.035(4) -0.007(3) -0.006(3) 0.001(3)
C10 0.062(5) 0.028(5) 0.022(4) -0.004(3) -0.009(4) 0.002(4)
C11 0.028(3) 0.023(4) 0.017(3) 0.005(3) -0.004(3) 0.000(3)
C12 0.037(4) 0.037(5) 0.024(3) 0.003(3) -0.011(3) -0.002(4)
C13 0.032(4) 0.032(5) 0.029(4) 0.002(3) 0.007(3) 0.000(3)
C14 0.062(6) 0.029(5) 0.021(4) 0.006(3) -0.004(4) -0.008(4)
C15 0.022(3) 0.014(4) 0.021(3) 0.004(3) 0.000(3) 0.002(2)
C16 0.026(3) 0.018(4) 0.025(3) 0.004(3) 0.005(3) 0.000(3)
C17 0.035(4) 0.021(4) 0.019(3) 0.002(3) -0.001(3) 0.002(3)
C18 0.025(3) 0.021(3) 0.022(3) 0.001(3) -0.004(3) 0.000(3)
C19 0.017(3) 0.019(3) 0.023(3) -0.003(3) 0.000(3) 0.002(3)
C20 0.021(3) 0.016(3) 0.020(3) 0.003(3) 0.001(3) -0.004(3)
C21 0.017(3) 0.023(4) 0.013(3) 0.006(2) -0.006(2) 0.005(2)
C22 0.016(3) 0.019(4) 0.020(3) -0.001(2) -0.006(2) 0.003(2)
C23 0.020(3) 0.016(3) 0.020(3) 0.001(2) 0.000(3) 0.002(3)
C24 0.017(3) 0.027(4) 0.016(3) -0.002(3) 0.001(2) 0.000(3)
C25 0.020(3) 0.024(4) 0.014(3) -0.002(2) 0.000(2) 0.001(2)
C26 0.012(3) 0.014(4) 0.024(3) 0.001(3) -0.002(2) -0.001(2)
C27 0.021(3) 0.027(4) 0.019(3) -0.002(3) -0.004(3) -0.003(3)
C28 0.024(3) 0.028(4) 0.022(3) -0.006(3) 0.000(3) 0.000(3)
C29 0.030(3) 0.024(4) 0.027(3) 0.001(3) -0.008(3) -0.006(3)
C30 0.034(4) 0.052(5) 0.018(3) -0.008(3) 0.005(3) -0.015(4)
C31 0.017(3) 0.024(4) 0.022(3) -0.003(3) -0.003(3) -0.001(3)
C32 0.018(3) 0.029(4) 0.026(4) -0.008(3) 0.000(3) -0.005(3)
C33 0.024(4) 0.028(5) 0.050(5) 0.009(4) -0.001(4) -0.003(3)
C34 0.017(3) 0.029(4) 0.023(4) 0.001(3) 0.005(3) -0.004(3)
C35 0.119(15) 0.036(8) 0.050(8) 0.010(6) 0.009(9) -0.002(9)
C36 0.042(5) 0.028(7) 0.036(6) -0.002(5) -0.002(5) 0.000(5)
C37 0.042(5) 0.031(7) 0.037(6) -0.009(4) -0.005(4) -0.002(5)
C38 0.037(5) 0.030(7) 0.040(7) -0.009(5) -0.002(4) -0.004(5)
C39 0.039(5) 0.027(6) 0.035(6) -0.010(4) -0.003(4) -0.007(4)
C40 0.036(5) 0.022(6) 0.035(5) -0.009(4) -0.005(4) -0.002(4)
C41 0.041(5) 0.020(8) 0.040(7) -0.007(6) -0.006(5) -0.005(5)
C37A 0.055(12) 0.021(13) 0.102(19) 0.000(13) 0.040(12) 0.002(10)
C36A 0.058(12) 0.036(18) 0.085(17) -0.010(13) 0.040(12) -0.002(11)
C35A 0.070(17) 0.043(16) 0.063(16) -0.022(12) 0.025(14) -0.028(14)
C41A 0.065(14) 0.02(2) 0.081(18) -0.018(14) 0.033(12) -0.007(13)
C40A 0.077(15) 0.042(19) 0.09(2) -0.010(14) 0.038(13) -0.012(14)
C39A 0.073(14) 0.029(19) 0.09(2) -0.012(14) 0.046(14) -0.006(14)
C38A 0.071(14) 0.025(16) 0.089(18) -0.011(13) 0.044(13) -0.009(13)

loop_
_atom_type_symbol
_atom_type_description
_atom_type_scat_dispersion_real
_atom_type_scat_dispersion_imag
_atom_type_scat_source
C C 0.0033 0.0016 'International Tables Vol C Tables 4.2.6.8 and 6.1.1.4'
H H 0.0000 0.0000 'International Tables Vol C Tables 4.2.6.8 and 6.1.1.4'
Bi Bi -4.1077 10.2566 'International Tables Vol C Tables 4.2.6.8 and 6.1.1.4'
N N 0.0061 0.0033 'International Tables Vol C Tables 4.2.6.8 and 6.1.1.4'
O O 0.0106 0.0060 'International Tables Vol C Tables 4.2.6.8 and 6.1.1.4'

loop_
_geom_angle_atom_site_label_1
_geom_angle_atom_site_label_2
_geom_angle_atom_site_label_3
_geom_angle
_geom_angle_site_symmetry_1
_geom_angle_site_symmetry_3
_geom_angle_publ_flag
O1 Bi1 N1 72.98(18) . . ?
O1 Bi1 N2 87.33(19) . . ?
O2 Bi1 O1 87.38(18) . . ?
O2 Bi1 N1 140.49(17) . . ?
O2 Bi1 N2 76.03(19) . . ?
N2 Bi1 N1 69.27(19) . . ?
C1 O1 Bi1 119.9(4) . . ?
C26 O2 Bi1 113.4(4) . . ?
Bi1 N1 H1 117(4) . . ?
C6 N1 Bi1 105.3(4) . . ?
C6 N1 H1 106(4) . . ?
C6 N1 C15 112.0(5) . . ?
C15 N1 Bi1 104.1(4) . . ?
C15 N1 H1 112(4) . . ?
C20 N2 Bi1 119.1(4) . . ?
C20 N2 C21 128.3(5) . . ?
C21 N2 Bi1 112.3(4) . . ?
O1 C1 C2 119.9(7) . . ?
O1 C1 C6 121.7(6) . . ?
C6 C1 C2 118.4(7) . . ?
C1 C2 C11 121.8(6) . . ?
C3 C2 C1 117.1(7) . . ?
C3 C2 C11 121.1(6) . . ?
C2 C3 H3 117.6 . . ?
C2 C3 C4 124.9(7) . . ?
C4 C3 H3 117.6 . . ?
C3 C4 C7 120.6(7) . . ?
C5 C4 C3 116.6(7) . . ?
C5 C4 C7 122.8(7) . . ?
C4 C5 H5 119.6 . . ?
C4 C5 C6 120.7(7) . . ?
C6 C5 H5 119.6 . . ?
C1 C6 N1 118.8(6) . . ?
C1 C6 C5 122.0(7) . . ?
C5 C6 N1 119.2(6) . . ?
C8 C7 C4 109.0(6) . . ?
C8 C7 C9 109.5(6) . . ?
C9 C7 C4 110.0(6) . . ?
C10 C7 C4 111.7(7) . . ?
C10 C7 C8 109.1(6) . . ?
C10 C7 C9 107.4(6) . . ?
C7 C8 H8A 109.5 . . ?
C7 C8 H8B 109.5 . . ?
C7 C8 H8C 109.5 . . ?
H8A C8 H8B 109.5 . . ?
H8A C8 H8C 109.5 . . ?
H8B C8 H8C 109.5 . . ?
C7 C9 H9A 109.5 . . ?
C7 C9 H9B 109.5 . . ?
C7 C9 H9C 109.5 . . ?
H9A C9 H9B 109.5 . . ?
H9A C9 H9C 109.5 . . ?
H9B C9 H9C 109.5 . . ?
C7 C10 H10A 109.5 . . ?
C7 C10 H10B 109.5 . . ?
C7 C10 H10C 109.5 . . ?
H10A C10 H10B 109.5 . . ?
H10A C10 H10C 109.5 . . ?
H10B C10 H10C 109.5 . . ?
C2 C11 C12 110.7(6) . . ?
C2 C11 C13 108.5(6) . . ?
C2 C11 C14 112.4(6) . . ?
C12 C11 C13 110.0(6) . . ?
C12 C11 C14 108.0(6) . . ?
C14 C11 C13 107.3(6) . . ?
C11 C12 H12A 109.5 . . ?
C11 C12 H12B 109.5 . . ?
C11 C12 H12C 109.5 . . ?
H12A C12 H12B 109.5 . . ?
H12A C12 H12C 109.5 . . ?
H12B C12 H12C 109.5 . . ?
C11 C13 H13A 109.5 . . ?
C11 C13 H13B 109.5 . . ?
C11 C13 H13C 109.5 . . ?
H13A C13 H13B 109.5 . . ?
H13A C13 H13C 109.5 . . ?
H13B C13 H13C 109.5 . . ?
C11 C14 H14A 109.5 . . ?
C11 C14 H14B 109.5 . . ?
C11 C14 H14C 109.5 . . ?
H14A C14 H14B 109.5 . . ?
H14A C14 H14C 109.5 . . ?
H14B C14 H14C 109.5 . . ?
C16 C15 N1 122.4(6) . . ?
C16 C15 C20 121.8(6) . . ?
C20 C15 N1 115.7(6) . . ?
C15 C16 H16 119.9 . . ?
C15 C16 C17 120.2(7) . . ?
C17 C16 H16 119.9 . . ?
C16 C17 H17 120.5 . . ?
C16 C17 C18 118.9(7) . . ?
C18 C17 H17 120.5 . . ?
C17 C18 H18 119.0 . . ?
C17 C18 C19 121.9(7) . . ?
C19 C18 H18 119.0 . . ?
C18 C19 H19 120.3 . . ?
C18 C19 C20 119.3(6) . . ?
C20 C19 H19 120.3 . . ?
N2 C20 C15 117.7(6) . . ?
N2 C20 C19 124.3(6) . . ?
C15 C20 C19 117.8(6) . . ?
N2 C21 C22 123.2(6) . . ?
C26 C21 N2 115.8(5) . . ?
C26 C21 C22 120.7(6) . . ?
C21 C22 H22 120.0 . . ?
C23 C22 C21 119.9(6) . . ?
C23 C22 H22 120.0 . . ?
C22 C23 C24 118.0(6) . . ?
C22 C23 C31 121.5(6) . . ?
C24 C23 C31 120.2(6) . . ?
C23 C24 H24 118.5 . . ?
C25 C24 C23 123.0(6) . . ?
C25 C24 H24 118.5 . . ?
C24 C25 C26 117.9(6) . . ?
C24 C25 C27 121.2(5) . . ?
C26 C25 C27 120.9(6) . . ?
O2 C26 C21 117.6(6) . . ?
O2 C26 C25 122.0(6) . . ?
C25 C26 C21 120.3(5) . . ?
C25 C27 C28 110.1(6) . . ?
C29 C27 C25 110.1(6) . . ?
C29 C27 C28 109.2(6) . . ?
C30 C27 C25 112.2(5) . . ?
C30 C27 C28 107.9(6) . . ?
C30 C27 C29 107.2(6) . . ?
C27 C28 H28A 109.5 . . ?
C27 C28 H28B 109.5 . . ?
C27 C28 H28C 109.5 . . ?
H28A C28 H28B 109.5 . . ?
H28A C28 H28C 109.5 . . ?
H28B C28 H28C 109.5 . . ?
C27 C29 H29A 109.5 . . ?
C27 C29 H29B 109.5 . . ?
C27 C29 H29C 109.5 . . ?
H29A C29 H29B 109.5 . . ?
H29A C29 H29C 109.5 . . ?
H29B C29 H29C 109.5 . . ?
C27 C30 H30A 109.5 . . ?
C27 C30 H30B 109.5 . . ?
C27 C30 H30C 109.5 . . ?
H30A C30 H30B 109.5 . . ?
H30A C30 H30C 109.5 . . ?
H30B C30 H30C 109.5 . . ?
C23 C31 C33 106.9(5) . . ?
C32 C31 C23 111.3(5) . . ?
C32 C31 C33 110.1(6) . . ?
C32 C31 C34 108.9(5) . . ?
C34 C31 C23 110.7(6) . . ?
C34 C31 C33 108.8(6) . . ?
C31 C32 H32A 109.5 . . ?
C31 C32 H32B 109.5 . . ?
C31 C32 H32C 109.5 . . ?
H32A C32 H32B 109.5 . . ?
H32A C32 H32C 109.5 . . ?
H32B C32 H32C 109.5 . . ?
C31 C33 H33A 109.5 . . ?
C31 C33 H33B 109.5 . . ?
C31 C33 H33C 109.5 . . ?
H33A C33 H33B 109.5 . . ?
H33A C33 H33C 109.5 . . ?
H33B C33 H33C 109.5 . . ?
C31 C34 H34A 109.5 . . ?
C31 C34 H34B 109.5 . . ?
C31 C34 H34C 109.5 . . ?
H34A C34 H34B 109.5 . . ?
H34A C34 H34C 109.5 . . ?
H34B C34 H34C 109.5 . . ?
H35A C35 H35B 109.5 . . ?
H35A C35 H35C 109.5 . . ?
H35B C35 H35C 109.5 . . ?
C36 C35 H35A 109.5 . . ?
C36 C35 H35B 109.5 . . ?
C36 C35 H35C 109.5 . . ?
C37 C36 C35 117.9(15) . . ?
C41 C36 C35 122.0(16) . . ?
C41 C36 C37 120.1(14) . . ?
C36 C37 H37 119.3 . . ?
C38 C37 C36 121.5(13) . . ?
C38 C37 H37 119.3 . . ?
C37 C38 H38 120.0 . . ?
C37 C38 C39 120.0(15) . . ?
C39 C38 H38 120.0 . . ?
C38 C39 H39 120.6 . . ?
C38 C39 C40 118.9(14) . . ?
C40 C39 H39 120.6 . . ?
C39 C40 H40 120.6 . . ?
C41 C40 C39 118.7(12) . . ?
C41 C40 H40 120.6 . . ?
C36 C41 C40 120.8(14) . . ?
C36 C41 H41 119.6 . . ?
C40 C41 H41 119.6 . . ?
C36A C37A H37A 120.4 . . ?
C38A C37A H37A 120.4 . . ?
C38A C37A C36A 119(3) . . ?
C37A C36A C35A 113(3) . . ?
C41A C36A C37A 120(2) . . ?
C41A C36A C35A 127(3) . . ?
C36A C35A H35D 109.5 . . ?
C36A C35A H35E 109.5 . . ?
C36A C35A H35F 109.5 . . ?
H35D C35A H35E 109.5 . . ?
H35D C35A H35F 109.5 . . ?
H35E C35A H35F 109.5 . . ?
C36A C41A H41A 118.5 . . ?
C36A C41A C40A 123(3) . . ?
C40A C41A H41A 118.5 . . ?
C41A C40A H40A 121.5 . . ?
C39A C40A C41A 117(3) . . ?
C39A C40A H40A 121.5 . . ?
C40A C39A H39A 120.9 . . ?
C38A C39A C40A 118(3) . . ?
C38A C39A H39A 120.9 . . ?
C37A C38A C39A 123(3) . . ?
C37A C38A H38A 118.7 . . ?
C39A C38A H38A 118.7 . . ?

loop_
_geom_bond_atom_site_label_1
_geom_bond_atom_site_label_2
_geom_bond_distance
_geom_bond_site_symmetry_2
_geom_bond_publ_flag
Bi1 O1 2.151(4) . ?
Bi1 O2 2.137(5) . ?
Bi1 N1 2.543(6) . ?
Bi1 N2 2.156(5) . ?
O1 C1 1.353(8) . ?
O2 C26 1.362(7) . ?
N1 H1 0.95(7) . ?
N1 C6 1.461(9) . ?
N1 C15 1.461(8) . ?
N2 C20 1.384(9) . ?
N2 C21 1.404(8) . ?
C1 C2 1.423(9) . ?
C1 C6 1.388(10) . ?
C2 C3 1.391(10) . ?
C2 C11 1.530(10) . ?
C3 H3 0.9500 . ?
C3 C4 1.392(11) . ?
C4 C5 1.383(10) . ?
C4 C7 1.542(11) . ?
C5 H5 0.9500 . ?
C5 C6 1.395(10) . ?
C7 C8 1.534(10) . ?
C7 C9 1.536(10) . ?
C7 C10 1.534(10) . ?
C8 H8A 0.9800 . ?
C8 H8B 0.9800 . ?
C8 H8C 0.9800 . ?
C9 H9A 0.9800 . ?
C9 H9B 0.9800 . ?
C9 H9C 0.9800 . ?
C10 H10A 0.9800 . ?
C10 H10B 0.9800 . ?
C10 H10C 0.9800 . ?
C11 C12 1.534(10) . ?
C11 C13 1.543(10) . ?
C11 C14 1.535(10) . ?
C12 H12A 0.9800 . ?
C12 H12B 0.9800 . ?
C12 H12C 0.9800 . ?
C13 H13A 0.9800 . ?
C13 H13B 0.9800 . ?
C13 H13C 0.9800 . ?
C14 H14A 0.9800 . ?
C14 H14B 0.9800 . ?
C14 H14C 0.9800 . ?
C15 C16 1.382(10) . ?
C15 C20 1.406(9) . ?
C16 H16 0.9500 . ?
C16 C17 1.384(10) . ?
C17 H17 0.9500 . ?
C17 C18 1.386(10) . ?
C18 H18 0.9500 . ?
C18 C19 1.392(9) . ?
C19 H19 0.9500 . ?
C19 C20 1.412(9) . ?
C21 C22 1.413(8) . ?
C21 C26 1.399(9) . ?
C22 H22 0.9500 . ?
C22 C23 1.387(9) . ?
C23 C24 1.414(9) . ?
C23 C31 1.541(9) . ?
C24 H24 0.9500 . ?
C24 C25 1.394(9) . ?
C25 C26 1.398(9) . ?
C25 C27 1.541(9) . ?
C27 C28 1.548(10) . ?
C27 C29 1.532(9) . ?
C27 C30 1.528(9) . ?
C28 H28A 0.9800 . ?
C28 H28B 0.9800 . ?
C28 H28C 0.9800 . ?
C29 H29A 0.9800 . ?
C29 H29B 0.9800 . ?
C29 H29C 0.9800 . ?
C30 H30A 0.9800 . ?
C30 H30B 0.9800 . ?
C30 H30C 0.9800 . ?
C31 C32 1.517(9) . ?
C31 C33 1.541(10) . ?
C31 C34 1.538(9) . ?
C32 H32A 0.9800 . ?
C32 H32B 0.9800 . ?
C32 H32C 0.9800 . ?
C33 H33A 0.9800 . ?
C33 H33B 0.9800 . ?
C33 H33C 0.9800 . ?
C34 H34A 0.9800 . ?
C34 H34B 0.9800 . ?
C34 H34C 0.9800 . ?
C35 H35A 0.9800 . ?
C35 H35B 0.9800 . ?
C35 H35C 0.9800 . ?
C35 C36 1.498(18) . ?
C36 C37 1.38(2) . ?
C36 C41 1.356(17) . ?
C37 H37 0.9500 . ?
C37 C38 1.35(2) . ?
C38 H38 0.9500 . ?
C38 C39 1.41(2) . ?
C39 H39 0.9500 . ?
C39 C40 1.416(19) . ?
C40 H40 0.9500 . ?
C40 C41 1.405(18) . ?
C41 H41 0.9500 . ?
C37A H37A 0.9500 . ?
C37A C36A 1.40(3) . ?
C37A C38A 1.35(3) . ?
C36A C35A 1.49(2) . ?
C36A C41A 1.35(2) . ?
C35A H35D 0.9800 . ?
C35A H35E 0.9800 . ?
C35A H35F 0.9800 . ?
C41A H41A 0.9500 . ?
C41A C40A 1.42(3) . ?
C40A H40A 0.9500 . ?
C40A C39A 1.41(3) . ?
C39A H39A 0.9500 . ?
C39A C38A 1.41(3) . ?
C38A H38A 0.9500 . ?

loop_
_geom_torsion_atom_site_label_1
_geom_torsion_atom_site_label_2
_geom_torsion_atom_site_label_3
_geom_torsion_atom_site_label_4
_geom_torsion
_geom_torsion_site_symmetry_1
_geom_torsion_site_symmetry_2
_geom_torsion_site_symmetry_3
_geom_torsion_site_symmetry_4
_geom_torsion_publ_flag
Bi1 O1 C1 C2 -167.4(4) . . . . ?
Bi1 O1 C1 C6 13.8(8) . . . . ?
Bi1 O2 C26 C21 -17.7(7) . . . . ?
Bi1 O2 C26 C25 160.3(5) . . . . ?
Bi1 N1 C6 C1 -1.9(7) . . . . ?
Bi1 N1 C6 C5 177.1(5) . . . . ?
Bi1 N1 C15 C16 153.2(6) . . . . ?
Bi1 N1 C15 C20 -29.0(6) . . . . ?
Bi1 N2 C20 C15 26.3(8) . . . . ?
Bi1 N2 C20 C19 -147.9(5) . . . . ?
Bi1 N2 C21 C22 -160.3(5) . . . . ?
Bi1 N2 C21 C26 14.8(7) . . . . ?
O1 C1 C2 C3 -172.9(5) . . . . ?
O1 C1 C2 C11 10.0(9) . . . . ?
O1 C1 C6 N1 -6.8(9) . . . . ?
O1 C1 C6 C5 174.1(6) . . . . ?
N1 C15 C16 C17 177.2(6) . . . . ?
N1 C15 C20 N2 7.2(9) . . . . ?
N1 C15 C20 C19 -178.2(6) . . . . ?
N2 C21 C22 C23 174.9(6) . . . . ?
N2 C21 C26 O2 1.8(9) . . . . ?
N2 C21 C26 C25 -176.2(6) . . . . ?
C1 C2 C3 C4 -3.6(10) . . . . ?
C1 C2 C11 C12 -64.7(8) . . . . ?
C1 C2 C11 C13 56.1(8) . . . . ?
C1 C2 C11 C14 174.6(6) . . . . ?
C2 C1 C6 N1 174.3(5) . . . . ?
C2 C1 C6 C5 -4.7(10) . . . . ?
C2 C3 C4 C5 -0.4(11) . . . . ?
C2 C3 C4 C7 176.7(6) . . . . ?
C3 C2 C11 C12 118.4(7) . . . . ?
C3 C2 C11 C13 -120.9(7) . . . . ?
C3 C2 C11 C14 -2.4(9) . . . . ?
C3 C4 C5 C6 2.0(11) . . . . ?
C3 C4 C7 C8 -65.9(9) . . . . ?
C3 C4 C7 C9 54.3(9) . . . . ?
C3 C4 C7 C10 173.5(7) . . . . ?
C4 C5 C6 N1 -178.4(6) . . . . ?
C4 C5 C6 C1 0.6(10) . . . . ?
C5 C4 C7 C8 111.1(8) . . . . ?
C5 C4 C7 C9 -128.8(7) . . . . ?
C5 C4 C7 C10 -9.6(10) . . . . ?
C6 N1 C15 C16 -93.6(8) . . . . ?
C6 N1 C15 C20 84.2(7) . . . . ?
C6 C1 C2 C3 5.9(9) . . . . ?
C6 C1 C2 C11 -171.1(6) . . . . ?
C7 C4 C5 C6 -175.1(6) . . . . ?
C11 C2 C3 C4 173.5(7) . . . . ?
C15 N1 C6 C1 -114.4(7) . . . . ?
C15 N1 C6 C5 64.7(8) . . . . ?
C15 C16 C17 C18 0.3(11) . . . . ?
C16 C15 C20 N2 -175.1(6) . . . . ?
C16 C15 C20 C19 -0.4(10) . . . . ?
C16 C17 C18 C19 0.8(11) . . . . ?
C17 C18 C19 C20 -1.7(11) . . . . ?
C18 C19 C20 N2 175.7(6) . . . . ?
C18 C19 C20 C15 1.5(10) . . . . ?
C20 N2 C21 C22 12.7(10) . . . . ?
C20 N2 C21 C26 -172.2(6) . . . . ?
C20 C15 C16 C17 -0.4(11) . . . . ?
C21 N2 C20 C15 -146.2(7) . . . . ?
C21 N2 C20 C19 39.5(11) . . . . ?
C21 C22 C23 C24 2.6(9) . . . . ?
C21 C22 C23 C31 -171.1(6) . . . . ?
C22 C21 C26 O2 177.0(6) . . . . ?
C22 C21 C26 C25 -1.0(10) . . . . ?
C22 C23 C24 C25 -4.6(10) . . . . ?
C22 C23 C31 C32 -19.4(9) . . . . ?
C22 C23 C31 C33 100.9(7) . . . . ?
C22 C23 C31 C34 -140.7(6) . . . . ?
C23 C24 C25 C26 3.7(11) . . . . ?
C23 C24 C25 C27 -175.4(6) . . . . ?
C24 C23 C31 C32 167.0(6) . . . . ?
C24 C23 C31 C33 -72.7(8) . . . . ?
C24 C23 C31 C34 45.7(8) . . . . ?
C24 C25 C26 O2 -178.7(6) . . . . ?
C24 C25 C26 C21 -0.8(10) . . . . ?
C24 C25 C27 C28 -120.1(7) . . . . ?
C24 C25 C27 C29 119.4(7) . . . . ?
C24 C25 C27 C30 0.1(10) . . . . ?
C26 C21 C22 C23 0.1(9) . . . . ?
C26 C25 C27 C28 60.8(8) . . . . ?
C26 C25 C27 C29 -59.7(8) . . . . ?
C26 C25 C27 C30 -179.1(7) . . . . ?
C27 C25 C26 O2 0.4(10) . . . . ?
C27 C25 C26 C21 178.3(6) . . . . ?
C31 C23 C24 C25 169.2(6) . . . . ?
C35 C36 C37 C38 -178.7(17) . . . . ?
C35 C36 C41 C40 179.4(18) . . . . ?
C36 C37 C38 C39 -1(3) . . . . ?
C37 C36 C41 C40 0(3) . . . . ?
C37 C38 C39 C40 1(2) . . . . ?
C38 C39 C40 C41 0(2) . . . . ?
C39 C40 C41 C36 0(3) . . . . ?
C41 C36 C37 C38 1(3) . . . . ?
C37A C36A C41A C40A 4(8) . . . . ?
C36A C37A C38A C39A -4(6) . . . . ?
C36A C41A C40A C39A 0(8) . . . . ?
C35A C36A C41A C40A 179(5) . . . . ?
C41A C40A C39A C38A -5(7) . . . . ?
C40A C39A C38A C37A 8(6) . . . . ?
C38A C37A C36A C35A -177(4) . . . . ?
C38A C37A C36A C41A -1(6) . . . . ?
